data_2300715
loop_
_publ_author_name
'Ruth, Paul Niklas'
'Graw, Nico'
'Ernemann, Tobias'
'Herbst-Irmer, Regine'
'Stalke, Dietmar'

_publ_section_title
;
 Indium <i>K</i>&#x3b1; radiation from a MetalJet X-ray source: comparison
 of the Eiger2 CdTe and Photon III detectors.
;
_journal_issue 'Pt 5'
_journal_name_full 'Journal of applied crystallography'
_journal_page_first 1322
_journal_page_last 1329
_journal_paper_doi 10.1107/S1600576723007215
_journal_volume 56
_journal_year 2023
_chemical_formula_moiety 'Pt9 Sc2 Si3'
_chemical_formula_sum 'Pt9 Sc2 Si3'
_chemical_formula_weight 1930.00
_space_group_crystal_system monoclinic
_space_group_IT_number 15
_space_group_name_Hall '-C 2yc'
_space_group_name_H-M_alt 'C 1 2/c 1'
_audit_creation_method SHELXL-2019/1
_cell_angle_alpha 90
_cell_angle_beta 116.47(2)
_cell_angle_gamma 90
_cell_formula_units_Z 4
_cell_length_a 12.958(3)
_cell_length_b 7.520(2)
_cell_length_c 9.711(2)
_cell_measurement_reflns_used 9038
_cell_measurement_temperature 100(2)
_cell_measurement_theta_max 41.5735
_cell_measurement_theta_min 2.3315
_cell_volume 847.1(4)
_computing_cell_refinement 'Bruker SAINT V8.40B'
_computing_data_collection 'Bruker APEX2 v2012.2'
_computing_data_reduction 'Bruker SAINT V8.40B'
_computing_molecular_graphics 'VESTA 3.5.7'
_computing_publication_material 'VESTA 3.5.7'
_computing_structure_refinement 'SHELXL-2019/1 (Sheldrick, 2019)'
_computing_structure_solution 'SHELXT(Sheldrick,Acta Cryst.(2015)A71,3-8)'
_diffrn_ambient_temperature 100(2)
_diffrn_detector_type 'Bruker Photon III C14 CMOS'
_diffrn_measured_fraction_theta_full 1.000
_diffrn_measured_fraction_theta_max 0.996
_diffrn_measurement_device_type 'Bruker D8 Venture'
_diffrn_measurement_method '\f and \w scans'
_diffrn_radiation_type InK\a
_diffrn_radiation_wavelength 0.5134
_diffrn_reflns_av_R_equivalents 0.0981
_diffrn_reflns_av_unetI/netI 0.0248
_diffrn_reflns_Laue_measured_fraction_full 1.000
_diffrn_reflns_Laue_measured_fraction_max 0.996
_diffrn_reflns_limit_h_max 33
_diffrn_reflns_limit_h_min -34
_diffrn_reflns_limit_k_max 19
_diffrn_reflns_limit_k_min -19
_diffrn_reflns_limit_l_max 25
_diffrn_reflns_limit_l_min -25
_diffrn_reflns_number 272018
_diffrn_reflns_point_group_measured_fraction_full 1.000
_diffrn_reflns_point_group_measured_fraction_max 0.996
_diffrn_reflns_theta_full 17.941
_diffrn_reflns_theta_max 42.659
_diffrn_reflns_theta_min 2.332
_diffrn_source 'Excillum In Metaljet D2 70 kV'
_exptl_absorpt_coefficient_mu 64.254
_exptl_absorpt_correction_T_max 0.2145
_exptl_absorpt_correction_T_min 0.0878
_exptl_absorpt_correction_type multi-scan
_exptl_absorpt_process_details SADABS-2016/2
_exptl_crystal_colour violet
_exptl_crystal_density_diffrn 15.134
_exptl_crystal_description block
_exptl_crystal_F_000 3144
_exptl_crystal_size_max 0.059
_exptl_crystal_size_mid 0.049
_exptl_crystal_size_min 0.041
_refine_diff_density_max 6.121
_refine_diff_density_min -5.269
_refine_diff_density_rms 0.926
_refine_ls_extinction_coef 0.00238(3)
_refine_ls_extinction_expression Fc^*^=kFc[1+0.001xFc^2^\l^3^/sin(2\q)]^-1/4^
_refine_ls_extinction_method 'SHELXL-2019/1 (Sheldrick 2019)'
_refine_ls_goodness_of_fit_ref 1.055
_refine_ls_hydrogen_treatment undef
_refine_ls_matrix_type full
_refine_ls_number_parameters 67
_refine_ls_number_reflns 8133
_refine_ls_number_restraints 0
_refine_ls_restrained_S_all 1.055
_refine_ls_R_factor_all 0.0272
_refine_ls_R_factor_gt 0.0221
_refine_ls_shift/su_max 0.002
_refine_ls_shift/su_mean 0.000
_refine_ls_structure_factor_coef Fsqd
_refine_ls_weighting_details 'w=1/[\s^2^(Fo^2^)+(0.0208P)^2^+2.7258P] where P=(Fo^2^+2Fc^2^)/3'
_refine_ls_weighting_scheme calc
_refine_ls_wR_factor_gt 0.0475
_refine_ls_wR_factor_ref 0.0488
_reflns_Friedel_coverage 0.000
_reflns_number_gt 7111
_reflns_number_total 8133
_reflns_threshold_expression 'I > 2\s(I)'
_cod_data_source_file nb5354sup1.cif
_cod_data_source_block ScPtSi_photon
_cod_depositor_comments 'Adding full bibliography for 2300712--2300725.cif.'
_cod_original_sg_symbol_H-M 'C 2/c'
_cod_database_code 2300715
_cod_database_fobs_code 2300715
_shelx_shelxl_version_number 2019/1
_shelx_space_group_comment
;
The symmetry employed for this shelxl refinement is uniquely defined
by the following loop, which should always be used as a source of
symmetry information in preference to the above space-group names.
They are only intended as comments.
;
_shelx_estimated_absorpt_t_min 0.116
_shelx_estimated_absorpt_t_max 0.178

loop_
_space_group_symop_operation_xyz
'x, y, z'
'-x, y, -z+1/2'
'x+1/2, y+1/2, z'
'-x+1/2, y+1/2, -z+1/2'
'-x, -y, -z'
'x, -y, z-1/2'
'-x+1/2, -y+1/2, -z'
'x+1/2, -y+1/2, z-1/2'

loop_
_atom_site_label
_atom_site_type_symbol
_atom_site_fract_x
_atom_site_fract_y
_atom_site_fract_z
_atom_site_U_iso_or_equiv
_atom_site_adp_type
_atom_site_occupancy
_atom_site_site_symmetry_order
_atom_site_calc_flag
_atom_site_refinement_flags_posn
_atom_site_refinement_flags_adp
_atom_site_refinement_flags_occupancy
_atom_site_disorder_assembly
_atom_site_disorder_group
Pt1 Pt 0.61102(2) 0.80381(2) 0.74510(2) 0.00392(1) Uani 1 1 d . . . . .
Pt2 Pt 0.500000 0.85968(2) 0.250000 0.00416(1) Uani 1 2 d S T P . .
Pt3 Pt 0.55899(2) 0.42144(2) 0.42544(2) 0.00354(1) Uani 1 1 d . . . . .
Pt4 Pt 0.77312(2) 0.58601(2) 0.57737(2) 0.00365(1) Uani 1 1 d . . . . .
Pt5 Pt 0.88515(2) 0.58939(2) 0.92515(2) 0.00515(1) Uani 1 1 d . . . . .
Sc1 Sc 0.66796(3) 0.41454(6) 0.75106(4) 0.00442(5) Uani 1 1 d . . . . .
Si2 Si 0.58861(6) 0.73129(10) 0.49741(8) 0.00494(9) Uani 1 1 d . . . . .
Si1 Si 0.750000 0.750000 1.000000 0.00515(12) Uani 1 2 d S . P . .

loop_
_atom_site_aniso_label
_atom_site_aniso_U_11
_atom_site_aniso_U_22
_atom_site_aniso_U_33
_atom_site_aniso_U_23
_atom_site_aniso_U_13
_atom_site_aniso_U_12
Pt1 0.00402(2) 0.00355(2) 0.00413(2) -0.00014(2) 0.00177(2) -0.00051(2)
Pt2 0.00340(3) 0.00438(3) 0.00445(3) 0.000 0.00154(2) 0.000
Pt3 0.00346(2) 0.00346(2) 0.00365(2) -0.00036(2) 0.00155(2) -0.00018(2)
Pt4 0.00332(2) 0.00334(2) 0.00389(2) 0.00022(2) 0.00125(2) -0.00002(2)
Pt5 0.00613(2) 0.00452(2) 0.00580(2) -0.00095(2) 0.00354(2) -0.00073(2)
Sc1 0.00435(11) 0.00454(11) 0.00442(11) 0.00022(8) 0.00201(9) 0.00018(8)
Si2 0.0052(2) 0.0044(2) 0.0057(2) 0.00010(17) 0.00281(18) 0.00017(17)
Si1 0.0043(3) 0.0049(3) 0.0054(3) 0.0002(2) 0.0013(2) 0.0000(2)

loop_
_atom_type_symbol
_atom_type_description
_atom_type_scat_dispersion_real
_atom_type_scat_dispersion_imag
_atom_type_scat_source
Si Si 0.0444 0.0362 'International Tables Vol C Tables 4.2.6.8 and 6.1.1.4'
Sc Sc 0.1609 0.1987 'International Tables Vol C Tables 4.2.6.8 and 6.1.1.4'
Pt Pt -0.4643 4.9594 'International Tables Vol C Tables 4.2.6.8 and 6.1.1.4'

loop_
_geom_angle_atom_site_label_1
_geom_angle_atom_site_label_2
_geom_angle_atom_site_label_3
_geom_angle
_geom_angle_site_symmetry_1
_geom_angle_site_symmetry_3
_geom_angle_publ_flag
Si2 Pt1 Si1 136.16(2) . . ?
Si2 Pt1 Pt3 61.98(2) . 5_666 ?
Si1 Pt1 Pt3 124.880(17) . 5_666 ?
Si2 Pt1 Pt5 65.79(2) . 4_656 ?
Si1 Pt1 Pt5 124.081(10) . 4_656 ?
Pt3 Pt1 Pt5 110.781(19) 5_666 4_656 ?
Si2 Pt1 Pt4 127.52(2) . 4_656 ?
Si1 Pt1 Pt4 61.431(16) . 4_656 ?
Pt3 Pt1 Pt4 161.935(5) 5_666 4_656 ?
Pt5 Pt1 Pt4 67.418(18) 4_656 4_656 ?
Si2 Pt1 Pt3 123.97(2) . 6_566 ?
Si1 Pt1 Pt3 60.741(14) . 6_566 ?
Pt3 Pt1 Pt3 68.580(18) 5_666 6_566 ?
Pt5 Pt1 Pt3 162.861(5) 4_656 6_566 ?
Pt4 Pt1 Pt3 107.551(17) 4_656 6_566 ?
Si2 Pt1 Pt1 111.01(3) . 2_656 ?
Si1 Pt1 Pt1 105.56(2) . 2_656 ?
Pt3 Pt1 Pt1 58.057(14) 5_666 2_656 ?
Pt5 Pt1 Pt1 107.725(12) 4_656 2_656 ?
Pt4 Pt1 Pt1 104.617(14) 4_656 2_656 ?
Pt3 Pt1 Pt1 56.649(13) 6_566 2_656 ?
Si2 Pt1 Pt2 112.32(2) . 5_676 ?
Si1 Pt1 Pt2 106.424(10) . 5_676 ?
Pt3 Pt1 Pt2 106.37(2) 5_666 5_676 ?
Pt5 Pt1 Pt2 57.953(15) 4_656 5_676 ?
Pt4 Pt1 Pt2 56.734(18) 4_656 5_676 ?
Pt3 Pt1 Pt2 105.244(16) 6_566 5_676 ?
Pt1 Pt1 Pt2 60.010(9) 2_656 5_676 ?
Si2 Pt1 Sc1 75.92(3) . 4_656 ?
Si1 Pt1 Sc1 75.74(2) . 4_656 ?
Pt3 Pt1 Sc1 134.965(14) 5_666 4_656 ?
Pt5 Pt1 Sc1 60.510(16) 4_656 4_656 ?
Pt4 Pt1 Sc1 61.109(14) 4_656 4_656 ?
Pt3 Pt1 Sc1 132.809(15) 6_566 4_656 ?
Pt1 Pt1 Sc1 163.537(10) 2_656 4_656 ?
Pt2 Pt1 Sc1 103.666(16) 5_676 4_656 ?
Si2 Pt2 Si2 131.68(4) 2_655 . ?
Si2 Pt2 Pt4 126.72(2) 2_655 7_666 ?
Si2 Pt2 Pt4 61.74(3) . 7_666 ?
Si2 Pt2 Pt4 61.74(3) 2_655 8_465 ?
Si2 Pt2 Pt4 126.72(2) . 8_465 ?
Pt4 Pt2 Pt4 162.522(9) 7_666 8_465 ?
Si2 Pt2 Pt5 122.47(2) 2_655 8_465 ?
Si2 Pt2 Pt5 65.01(2) . 8_465 ?
Pt4 Pt2 Pt5 109.706(19) 7_666 8_465 ?
Pt4 Pt2 Pt5 67.688(19) 8_465 8_465 ?
Si2 Pt2 Pt5 65.01(2) 2_655 7_666 ?
Si2 Pt2 Pt5 122.47(2) . 7_666 ?
Pt4 Pt2 Pt5 67.688(19) 7_666 7_666 ?
Pt4 Pt2 Pt5 109.706(18) 8_465 7_666 ?
Pt5 Pt2 Pt5 163.935(8) 8_465 7_666 ?
Si2 Pt2 Pt1 110.95(2) 2_655 6_575 ?
Si2 Pt2 Pt1 110.57(2) . 6_575 ?
Pt4 Pt2 Pt1 57.928(7) 7_666 6_575 ?
Pt4 Pt2 Pt1 105.534(12) 8_465 6_575 ?
Pt5 Pt2 Pt1 107.254(12) 8_465 6_575 ?
Pt5 Pt2 Pt1 57.408(7) 7_666 6_575 ?
Si2 Pt2 Pt1 110.57(2) 2_655 5_676 ?
Si2 Pt2 Pt1 110.95(2) . 5_676 ?
Pt4 Pt2 Pt1 105.534(13) 7_666 5_676 ?
Pt4 Pt2 Pt1 57.928(7) 8_465 5_676 ?
Pt5 Pt2 Pt1 57.408(7) 8_465 5_676 ?
Pt5 Pt2 Pt1 107.254(12) 7_666 5_676 ?
Pt1 Pt2 Pt1 59.981(17) 6_575 5_676 ?
Si2 Pt2 Sc1 72.04(2) 2_655 5_666 ?
Si2 Pt2 Sc1 75.21(3) . 5_666 ?
Pt4 Pt2 Sc1 134.253(12) 7_666 5_666 ?
Pt4 Pt2 Sc1 60.751(16) 8_465 5_666 ?
Pt5 Pt2 Sc1 60.232(15) 8_465 5_666 ?
Pt5 Pt2 Sc1 133.544(12) 7_666 5_666 ?
Pt1 Pt2 Sc1 163.465(9) 6_575 5_666 ?
Pt1 Pt2 Sc1 103.54(2) 5_676 5_666 ?
Si2 Pt2 Sc1 75.21(3) 2_655 6_565 ?
Si2 Pt2 Sc1 72.04(2) . 6_565 ?
Pt4 Pt2 Sc1 60.751(16) 7_666 6_565 ?
Pt4 Pt2 Sc1 134.253(13) 8_465 6_565 ?
Pt5 Pt2 Sc1 133.544(12) 8_465 6_565 ?
Pt5 Pt2 Sc1 60.232(15) 7_666 6_565 ?
Pt1 Pt2 Sc1 103.54(2) 6_575 6_565 ?
Pt1 Pt2 Sc1 163.465(9) 5_676 6_565 ?
Sc1 Pt2 Sc1 92.97(3) 5_666 6_565 ?
Si2 Pt3 Si1 112.99(2) . 4_646 ?
Si2 Pt3 Si2 112.58(2) . 5_666 ?
Si1 Pt3 Si2 115.57(2) 4_646 5_666 ?
Si2 Pt3 Pt1 140.200(19) . 5_666 ?
Si1 Pt3 Pt1 106.10(2) 4_646 5_666 ?
Si2 Pt3 Pt1 52.77(2) 5_666 5_666 ?
Si2 Pt3 Pt1 137.080(18) . 6_565 ?
Si1 Pt3 Pt1 52.548(16) 4_646 6_565 ?
Si2 Pt3 Pt1 109.47(2) 5_666 6_565 ?
Pt1 Pt3 Pt1 65.296(16) 5_666 6_565 ?
Si2 Pt3 Pt3 59.651(18) . 5_666 ?
Si1 Pt3 Pt3 137.805(13) 4_646 5_666 ?
Si2 Pt3 Pt3 52.92(2) 5_666 5_666 ?
Pt1 Pt3 Pt3 95.648(17) 5_666 5_666 ?
Pt1 Pt3 Pt3 160.783(6) 6_565 5_666 ?
Si2 Pt3 Pt5 137.37(2) . 4_646 ?
Si1 Pt3 Pt5 54.595(10) 4_646 4_646 ?
Si2 Pt3 Pt5 60.98(2) 5_666 4_646 ?
Pt1 Pt3 Pt5 73.16(2) 5_666 4_646 ?
Pt1 Pt3 Pt5 72.533(16) 6_565 4_646 ?
Pt3 Pt3 Pt5 100.509(13) 5_666 4_646 ?
Si2 Pt3 Sc1 72.80(2) . 6_565 ?
Si1 Pt3 Sc1 73.944(18) 4_646 6_565 ?
Si2 Pt3 Sc1 163.420(19) 5_666 6_565 ?
Pt1 Pt3 Sc1 112.635(18) 5_666 6_565 ?
Pt1 Pt3 Sc1 64.402(18) 6_565 6_565 ?
Pt3 Pt3 Sc1 129.809(17) 5_666 6_565 ?
Pt5 Pt3 Sc1 126.452(12) 4_646 6_565 ?
Si2 Pt3 Sc1 75.64(2) . 5_666 ?
Si1 Pt3 Sc1 162.919(10) 4_646 5_666 ?
Si2 Pt3 Sc1 71.40(2) 5_666 5_666 ?
Pt1 Pt3 Sc1 64.66(2) 5_666 5_666 ?
Pt1 Pt3 Sc1 110.857(19) 6_565 5_666 ?
Pt3 Pt3 Sc1 59.173(18) 5_666 5_666 ?
Pt5 Pt3 Sc1 129.359(12) 4_646 5_666 ?
Sc1 Pt3 Sc1 95.83(2) 6_565 5_666 ?
Si2 Pt3 Pt3 105.027(18) . 2_655 ?
Si1 Pt3 Pt3 104.645(18) 4_646 2_655 ?
Si2 Pt3 Pt3 104.72(2) 5_666 2_655 ?
Pt1 Pt3 Pt3 56.372(15) 5_666 2_655 ?
Pt1 Pt3 Pt3 55.050(11) 6_565 2_655 ?
Pt3 Pt3 Pt3 117.483(17) 5_666 2_655 ?
Pt5 Pt3 Pt3 117.476(10) 4_646 2_655 ?
Sc1 Pt3 Pt3 58.864(17) 6_565 2_655 ?
Sc1 Pt3 Pt3 58.319(18) 5_666 2_655 ?
Si2 Pt4 Si2 112.11(2) . 7_666 ?
Si2 Pt4 Si1 111.94(2) . 4_646 ?
Si2 Pt4 Si1 115.75(2) 7_666 4_646 ?
Si2 Pt4 Pt2 141.34(2) . 7_666 ?
Si2 Pt4 Pt2 52.90(2) 7_666 7_666 ?
Si1 Pt4 Pt2 106.223(6) 4_646 7_666 ?
Si2 Pt4 Pt1 137.864(19) . 4_646 ?
Si2 Pt4 Pt1 109.50(2) 7_666 4_646 ?
Si1 Pt4 Pt1 52.367(17) 4_646 4_646 ?
Pt2 Pt4 Pt1 65.337(16) 7_666 4_646 ?
Si2 Pt4 Pt4 59.17(2) . 7_666 ?
Si2 Pt4 Pt4 52.93(2) 7_666 7_666 ?
Si1 Pt4 Pt4 136.435(15) 4_646 7_666 ?
Pt2 Pt4 Pt4 96.511(14) 7_666 7_666 ?
Pt1 Pt4 Pt4 161.447(8) 4_646 7_666 ?
Si2 Pt4 Pt5 135.15(2) . 6_565 ?
Si2 Pt4 Pt5 61.42(2) 7_666 6_565 ?
Si1 Pt4 Pt5 54.337(7) 4_646 6_565 ?
Pt2 Pt4 Pt5 73.886(17) 7_666 6_565 ?
Pt1 Pt4 Pt5 72.543(15) 4_646 6_565 ?
Pt4 Pt4 Pt5 99.626(15) 7_666 6_565 ?
Si2 Pt4 Sc1 74.24(3) . 6_565 ?
Si2 Pt4 Sc1 74.75(2) 7_666 6_565 ?
Si1 Pt4 Sc1 75.002(11) 4_646 6_565 ?
Pt2 Pt4 Sc1 122.96(2) 7_666 6_565 ?
Pt1 Pt4 Sc1 124.093(16) 4_646 6_565 ?
Pt4 Pt4 Sc1 61.461(13) 7_666 6_565 ?
Pt5 Pt4 Sc1 61.106(17) 6_565 6_565 ?
Si2 Pt4 Sc1 76.59(3) . 4_656 ?
Si2 Pt4 Sc1 70.83(2) 7_666 4_656 ?
Si1 Pt4 Sc1 163.743(10) 4_646 4_656 ?
Pt2 Pt4 Sc1 64.884(13) 7_666 4_656 ?
Pt1 Pt4 Sc1 111.85(2) 4_646 4_656 ?
Pt4 Pt4 Sc1 59.73(2) 7_666 4_656 ?
Pt5 Pt4 Sc1 129.630(13) 6_565 4_656 ?
Sc1 Pt4 Sc1 121.187(12) 6_565 4_656 ?
Si1 Pt5 Pt1 139.968(10) . 4_646 ?
Si1 Pt5 Pt2 139.571(11) . 7_666 ?
Pt1 Pt5 Pt2 64.639(11) 4_646 7_666 ?
Si1 Pt5 Si2 113.94(2) . 8_566 ?
Pt1 Pt5 Si2 105.42(2) 4_646 8_566 ?
Pt2 Pt5 Si2 50.79(2) 7_666 8_566 ?
Si1 Pt5 Si2 114.143(18) . 4_646 ?
Pt1 Pt5 Si2 50.69(2) 4_646 4_646 ?
Pt2 Pt5 Si2 105.598(15) 7_666 4_646 ?
Si2 Pt5 Si2 114.67(2) 8_566 4_646 ?
Si1 Pt5 Pt3 58.106(12) . 4_656 ?
Pt1 Pt5 Pt3 160.359(6) 4_646 4_656 ?
Pt2 Pt5 Pt3 96.308(10) 7_666 4_656 ?
Si2 Pt5 Pt3 55.839(18) 8_566 4_656 ?
Si2 Pt5 Pt3 138.45(2) 4_646 4_656 ?
Si1 Pt5 Pt4 58.654(16) . 6_566 ?
Pt1 Pt5 Pt4 95.873(17) 4_646 6_566 ?
Pt2 Pt5 Pt4 160.038(7) 7_666 6_566 ?
Si2 Pt5 Pt4 138.80(2) 8_566 6_566 ?
Si2 Pt5 Pt4 55.491(16) 4_646 6_566 ?
Pt3 Pt5 Pt4 102.648(14) 4_656 6_566 ?
Si1 Pt5 Sc1 75.467(16) . 4_656 ?
Pt1 Pt5 Sc1 111.84(2) 4_646 4_656 ?
Pt2 Pt5 Sc1 64.254(12) 7_666 4_656 ?
Si2 Pt5 Sc1 71.64(3) 8_566 4_656 ?
Si2 Pt5 Sc1 161.903(17) 4_646 4_656 ?
Pt3 Pt5 Sc1 59.52(2) 4_656 4_656 ?
Pt4 Pt5 Sc1 131.675(13) 6_566 4_656 ?
Si1 Pt5 Pt5 139.011(13) . 5_767 ?
Pt1 Pt5 Pt5 69.928(18) 4_646 5_767 ?
Pt2 Pt5 Pt5 70.488(17) 7_666 5_767 ?
Si2 Pt5 Pt5 57.61(2) 8_566 5_767 ?
Si2 Pt5 Pt5 57.067(17) 4_646 5_767 ?
Pt3 Pt5 Pt5 100.185(18) 4_656 5_767 ?
Pt4 Pt5 Pt5 99.702(18) 6_566 5_767 ?
Sc1 Pt5 Pt5 126.325(13) 4_656 5_767 ?
Pt4 Sc1 Pt4 58.813(12) 6_566 4_646 ?
Pt4 Sc1 Pt5 121.996(18) 6_566 4_646 ?
Pt4 Sc1 Pt5 63.18(2) 4_646 4_646 ?
Pt4 Sc1 Pt3 57.870(17) 6_566 6_566 ?
Pt4 Sc1 Pt3 95.665(18) 4_646 6_566 ?
Pt5 Sc1 Pt3 130.766(17) 4_646 6_566 ?
Pt4 Sc1 Pt3 120.68(2) 6_566 5_666 ?
Pt4 Sc1 Pt3 129.440(17) 4_646 5_666 ?
Pt5 Sc1 Pt3 95.61(2) 4_646 5_666 ?
Pt3 Sc1 Pt3 62.818(19) 6_566 5_666 ?
Pt4 Sc1 Pt1 90.30(2) 6_566 4_646 ?
Pt4 Sc1 Pt1 75.346(15) 4_646 4_646 ?
Pt5 Sc1 Pt1 75.133(17) 4_646 4_646 ?
Pt3 Sc1 Pt1 145.638(19) 6_566 4_646 ?
Pt3 Sc1 Pt1 146.684(18) 5_666 4_646 ?
Pt4 Sc1 Pt2 89.391(19) 6_566 5_666 ?
Pt4 Sc1 Pt2 54.363(18) 4_646 5_666 ?
Pt5 Sc1 Pt2 55.513(15) 4_646 5_666 ?
Pt3 Sc1 Pt2 75.766(19) 6_566 5_666 ?
Pt3 Sc1 Pt2 75.52(2) 5_666 5_666 ?
Pt1 Sc1 Pt2 120.18(2) 4_646 5_666 ?
Pt4 Sc1 Si2 46.904(19) 6_566 6_566 ?
Pt4 Sc1 Si2 50.467(16) 4_646 6_566 ?
Pt5 Sc1 Si2 94.70(2) 4_646 6_566 ?
Pt3 Sc1 Si2 46.29(2) 6_566 6_566 ?
Pt3 Sc1 Si2 90.48(2) 5_666 6_566 ?
Pt1 Sc1 Si2 121.74(2) 4_646 6_566 ?
Pt2 Sc1 Si2 44.699(18) 5_666 6_566 ?
Pt4 Sc1 Si2 132.88(2) 6_566 . ?
Pt4 Sc1 Si2 168.21(2) 4_646 . ?
Pt5 Sc1 Si2 105.10(3) 4_646 . ?
Pt3 Sc1 Si2 93.36(2) 6_566 . ?
Pt3 Sc1 Si2 49.649(18) 5_666 . ?
Pt1 Sc1 Si2 101.13(2) 4_646 . ?
Pt2 Sc1 Si2 121.24(3) 5_666 . ?
Si2 Sc1 Si2 136.24(3) 6_566 . ?
Pt1 Si2 Pt2 136.73(4) . . ?
Pt1 Si2 Pt3 116.78(3) . . ?
Pt2 Si2 Pt3 99.08(3) . . ?
Pt1 Si2 Pt4 97.03(3) . . ?
Pt2 Si2 Pt4 118.31(3) . . ?
Pt3 Si2 Pt4 70.37(2) . . ?
Pt1 Si2 Pt4 112.06(3) . 7_666 ?
Pt2 Si2 Pt4 65.36(3) . 7_666 ?
Pt3 Si2 Pt4 117.96(3) . 7_666 ?
Pt4 Si2 Pt4 67.89(2) . 7_666 ?
Pt1 Si2 Pt3 65.25(2) . 5_666 ?
Pt2 Si2 Pt3 112.71(3) . 5_666 ?
Pt3 Si2 Pt3 67.42(2) . 5_666 ?
Pt4 Si2 Pt3 117.04(3) . 5_666 ?
Pt4 Si2 Pt3 174.25(3) 7_666 5_666 ?
Pt1 Si2 Pt5 79.36(3) . 8_465 ?
Pt2 Si2 Pt5 64.20(2) . 8_465 ?
Pt3 Si2 Pt5 112.80(3) . 8_465 ?
Pt4 Si2 Pt5 175.97(3) . 8_465 ?
Pt4 Si2 Pt5 111.68(3) 7_666 8_465 ?
Pt3 Si2 Pt5 63.18(2) 5_666 8_465 ?
Pt1 Si2 Pt5 63.521(18) . 4_656 ?
Pt2 Si2 Pt5 79.87(3) . 4_656 ?
Pt3 Si2 Pt5 178.10(3) . 4_656 ?
Pt4 Si2 Pt5 111.52(3) . 4_656 ?
Pt4 Si2 Pt5 63.09(2) 7_666 4_656 ?
Pt3 Si2 Pt5 111.47(3) 5_666 4_656 ?
Pt5 Si2 Pt5 65.33(2) 8_465 4_656 ?
Pt1 Si2 Sc1 155.71(3) . 6_565 ?
Pt2 Si2 Sc1 63.26(2) . 6_565 ?
Pt3 Si2 Sc1 60.910(19) . 6_565 ?
Pt4 Si2 Sc1 58.86(2) . 6_565 ?
Pt4 Si2 Sc1 58.71(2) 7_666 6_565 ?
Pt3 Si2 Sc1 125.89(3) 5_666 6_565 ?
Pt5 Si2 Sc1 124.62(3) 8_465 6_565 ?
Pt5 Si2 Sc1 119.68(3) 4_656 6_565 ?
Pt1 Si2 Sc1 62.73(2) . . ?
Pt2 Si2 Sc1 156.76(3) . . ?
Pt3 Si2 Sc1 57.80(2) . . ?
Pt4 Si2 Sc1 59.46(2) . . ?
Pt4 Si2 Sc1 125.02(3) 7_666 . ?
Pt3 Si2 Sc1 58.96(2) 5_666 . ?
Pt5 Si2 Sc1 119.68(3) 8_465 . ?
Pt5 Si2 Sc1 123.17(3) 4_656 . ?
Sc1 Si2 Sc1 102.58(3) 6_565 . ?
Pt1 Si1 Pt1 180.0 7_667 . ?
Pt1 Si1 Pt5 94.835(17) 7_667 7_667 ?
Pt1 Si1 Pt5 85.164(17) . 7_667 ?
Pt1 Si1 Pt5 85.164(17) 7_667 . ?
Pt1 Si1 Pt5 94.836(17) . . ?
Pt5 Si1 Pt5 180.0 7_667 . ?
Pt1 Si1 Pt3 66.712(18) 7_667 4_656 ?
Pt1 Si1 Pt3 113.289(18) . 4_656 ?
Pt5 Si1 Pt3 112.702(17) 7_667 4_656 ?
Pt5 Si1 Pt3 67.298(17) . 4_656 ?
Pt1 Si1 Pt3 113.288(19) 7_667 6_566 ?
Pt1 Si1 Pt3 66.711(18) . 6_566 ?
Pt5 Si1 Pt3 67.298(17) 7_667 6_566 ?
Pt5 Si1 Pt3 112.702(17) . 6_566 ?
Pt3 Si1 Pt3 180.0 4_656 6_566 ?
Pt1 Si1 Pt4 113.799(3) 7_667 4_656 ?
Pt1 Si1 Pt4 66.202(3) . 4_656 ?
Pt5 Si1 Pt4 67.008(11) 7_667 4_656 ?
Pt5 Si1 Pt4 112.992(11) . 4_656 ?
Pt3 Si1 Pt4 64.685(13) 4_656 4_656 ?
Pt3 Si1 Pt4 115.315(13) 6_566 4_656 ?
Pt1 Si1 Pt4 66.201(3) 7_667 6_566 ?
Pt1 Si1 Pt4 113.798(4) . 6_566 ?
Pt5 Si1 Pt4 112.992(11) 7_667 6_566 ?
Pt5 Si1 Pt4 67.008(11) . 6_566 ?
Pt3 Si1 Pt4 115.315(13) 4_656 6_566 ?
Pt3 Si1 Pt4 64.685(13) 6_566 6_566 ?
Pt4 Si1 Pt4 180.0 4_656 6_566 ?

loop_
_geom_bond_atom_site_label_1
_geom_bond_atom_site_label_2
_geom_bond_distance
_geom_bond_site_symmetry_2
_geom_bond_publ_flag
Pt1 Si2 2.3547(9) . ?
Pt1 Si1 2.3580(7) . ?
Pt1 Pt3 2.6857(6) 5_666 ?
Pt1 Pt5 2.7242(5) 4_656 ?
Pt1 Pt4 2.7244(6) 4_656 ?
Pt1 Pt3 2.7283(4) 6_566 ?
Pt1 Pt1 2.9209(7) 2_656 ?
Pt1 Pt2 2.9217(6) 5_676 ?
Pt1 Sc1 2.9668(8) 4_656 ?
Pt2 Si2 2.3587(9) 2_655 ?
Pt2 Si2 2.3588(9) . ?
Pt2 Pt4 2.6882(8) 7_666 ?
Pt2 Pt4 2.6882(8) 8_465 ?
Pt2 Pt5 2.7406(5) 8_465 ?
Pt2 Pt5 2.7406(5) 7_666 ?
Pt2 Sc1 2.9949(7) 5_666 ?
Pt2 Sc1 2.9949(7) 6_565 ?
Pt3 Si2 2.4137(10) . ?
Pt3 Si1 2.5913(6) 4_646 ?
Pt3 Si2 2.6107(8) 5_666 ?
Pt3 Pt3 2.7935(5) 5_666 ?
Pt3 Pt5 2.8156(6) 4_646 ?
Pt3 Sc1 2.9180(6) 6_565 ?
Pt3 Sc1 2.9350(9) 5_666 ?
Pt3 Pt3 3.0503(8) 2_655 ?
Pt4 Si2 2.4203(9) . ?
Pt4 Si2 2.6048(8) 7_666 ?
Pt4 Si1 2.6150(7) 4_646 ?
Pt4 Pt4 2.8103(6) 7_666 ?
Pt4 Pt5 2.8187(5) 6_565 ?
Pt4 Sc1 2.8370(9) 6_565 ?
Pt4 Sc1 2.8859(7) 4_656 ?
Pt5 Si1 2.4877(4) . ?
Pt5 Si2 2.7590(9) 8_566 ?
Pt5 Si2 2.7758(10) 4_646 ?
Pt5 Sc1 2.8862(7) 4_656 ?
Pt5 Pt5 2.9872(7) 5_767 ?
Sc1 Si2 3.1900(10) 6_566 ?
Sc1 Si2 3.2466(10) . ?
